data_2232831
loop_
_publ_author_name
'Raissi Shabari, Akbar'
'Pourayoubi, Mehrdad'
'Ghoreishi, Farnaz'
'Vahdani, Banafsheh'

_publ_section_title
;
 <i>N</i>,<i>N</i>'-Dicyclopentyl-<i>N</i>'',<i>N</i>''-dimethylphosphoric
 triamide
;
_journal_coeditor_code LD2034
_journal_issue 12
_journal_name_full 'Acta Crystallographica Section E'
_journal_page_first o3401
_journal_paper_doi 10.1107/S1600536811048549
_journal_volume 67
_journal_year 2011
_chemical_formula_iupac 'C12 H26 N3 O P'
_chemical_formula_moiety 'C12 H26 N3 O P'
_chemical_formula_sum 'C12 H26 N3 O P'
_chemical_formula_weight 259.33
_chemical_name_systematic
;
<i>N</i>,<i>N</i>'-Dicyclopentyl-<i>N</i>'',<i>N</i>''-dimethylphosphoric
triamide
;
_space_group_IT_number 29
_symmetry_cell_setting orthorhombic
_symmetry_space_group_name_Hall 'P 2c -2ac'
_symmetry_space_group_name_H-M 'P c a 21'
_atom_sites_solution_hydrogens geom
_atom_sites_solution_primary direct
_atom_sites_solution_secondary difmap
_audit_creation_method SHELXL-97
_cell_angle_alpha 90.00
_cell_angle_beta 90.00
_cell_angle_gamma 90.00
_cell_formula_units_Z 4
_cell_length_a 10.962(5)
_cell_length_b 16.663(5)
_cell_length_c 8.079(5)
_cell_measurement_reflns_used 2536
_cell_measurement_temperature 291(2)
_cell_measurement_theta_max 27.54
_cell_measurement_theta_min 1.96
_cell_volume 1475.7(12)
_computing_cell_refinement 'X-AREA (Stoe & Cie, 2009)'
_computing_data_collection 'X-AREA (Stoe & Cie, 2009)'
_computing_data_reduction 'X-AREA (Stoe & Cie, 2009)'
_computing_molecular_graphics 'SHELXTL (Sheldrick, 2008)'
_computing_publication_material
;
SHELXTL (Sheldrick, 2008), PLATON (Spek, 2009) and
enCIFer (Allen <i>et al.</i>, 2004)
;
_computing_structure_refinement 'SHELXTL (Sheldrick, 2008)'
_computing_structure_solution 'SHELXTL (Sheldrick, 2008)'
_diffrn_ambient_temperature 291(2)
_diffrn_detector_area_resol_mean 0.15
_diffrn_measured_fraction_theta_full 0.997
_diffrn_measured_fraction_theta_max 0.997
_diffrn_measurement_device_type 'Stoe IPDS 2T Image Plate'
_diffrn_measurement_method '\w scans'
_diffrn_radiation_monochromator graphite
_diffrn_radiation_source 'fine-focus sealed tube'
_diffrn_radiation_type MoK\a
_diffrn_radiation_wavelength 0.71069
_diffrn_reflns_av_R_equivalents 0.0948
_diffrn_reflns_av_sigmaI/netI 0.1090
_diffrn_reflns_limit_h_max 13
_diffrn_reflns_limit_h_min -11
_diffrn_reflns_limit_k_max 20
_diffrn_reflns_limit_k_min -20
_diffrn_reflns_limit_l_max 9
_diffrn_reflns_limit_l_min -8
_diffrn_reflns_number 7303
_diffrn_reflns_theta_full 25.50
_diffrn_reflns_theta_max 25.50
_diffrn_reflns_theta_min 2.22
_diffrn_standards_number 0
_exptl_absorpt_coefficient_mu 0.178
_exptl_absorpt_correction_T_max 1.000
_exptl_absorpt_correction_T_min 0.961
_exptl_absorpt_correction_type multi-scan
_exptl_absorpt_process_details
;
[MULABS (Blessing, 1995) and PLATON (Spek, 2009)]
;
_exptl_crystal_colour colourless
_exptl_crystal_density_diffrn 1.167
_exptl_crystal_density_method 'not measured'
_exptl_crystal_description needle
_exptl_crystal_F_000 568
_exptl_crystal_size_max 0.35
_exptl_crystal_size_mid 0.11
_exptl_crystal_size_min 0.05
_refine_diff_density_max 0.159
_refine_diff_density_min -0.232
_refine_ls_abs_structure_details 'Flack (1983), 1093 Friedel pairs'
_refine_ls_abs_structure_Flack -0.20(18)
_refine_ls_extinction_method none
_refine_ls_goodness_of_fit_ref 0.883
_refine_ls_hydrogen_treatment constr
_refine_ls_matrix_type full
_refine_ls_number_parameters 151
_refine_ls_number_reflns 2573
_refine_ls_number_restraints 1
_refine_ls_restrained_S_all 0.883
_refine_ls_R_factor_all 0.1074
_refine_ls_R_factor_gt 0.0561
_refine_ls_shift/su_max 0.000
_refine_ls_shift/su_mean 0.000
_refine_ls_structure_factor_coef Fsqd
_refine_ls_weighting_details 'calc w=1/[\s^2^(Fo^2^)+(0.0401P)^2^] where P=(Fo^2^+2Fc^2^)/3'
_refine_ls_weighting_scheme calc
_refine_ls_wR_factor_gt 0.0957
_refine_ls_wR_factor_ref 0.1080
_reflns_number_gt 1482
_reflns_number_total 2573
_reflns_threshold_expression I>2\s(I)
_cod_data_source_file ld2034.cif
_cod_data_source_block I
_cod_database_code 2232831
_cod_database_fobs_code 2232831

loop_
_symmetry_equiv_pos_as_xyz
'x, y, z'
'-x, -y, z+1/2'
'-x+1/2, y, z+1/2'
'x+1/2, -y, z'

loop_
_atom_site_type_symbol
_atom_site_label
_atom_site_fract_x
_atom_site_fract_y
_atom_site_fract_z
_atom_site_U_iso_or_equiv
_atom_site_adp_type
_atom_site_calc_flag
_atom_site_refinement_flags
_atom_site_occupancy
_atom_site_symmetry_multiplicity
P P1 0.83134(10) 1.79029(6) 0.70933(17) 0.0402(3) Uani d . 1 1
O O1 0.6995(2) 1.78019(14) 0.7413(4) 0.0476(9) Uani d . 1 1
N N1 0.8963(4) 1.73464(16) 0.5707(5) 0.0418(10) Uani d . 1 1
H H1 0.8771 1.7422 0.4700 0.050 Uiso d R 1 1
N N2 0.9056(3) 1.77094(19) 0.8814(5) 0.0452(10) Uani d . 1 1
H H2 0.8616 1.7816 0.9651 0.054 Uiso d R 1 1
N N3 0.8558(4) 1.8809(2) 0.6328(4) 0.0545(12) Uani d . 1 1
C C1 0.9062(4) 1.6462(2) 0.5936(6) 0.0458(12) Uani d . 1 1
H H1A 0.9222 1.6352 0.7108 0.055 Uiso calc R 1 1
C C2 1.0064(5) 1.6094(3) 0.4926(9) 0.088(2) Uani d . 1 1
H H2A 1.0841 1.6147 0.5489 0.106 Uiso calc R 1 1
H H2B 1.0121 1.6354 0.3854 0.106 Uiso calc R 1 1
C C3 0.9725(6) 1.5223(3) 0.4730(10) 0.100(2) Uani d . 1 1
H H3A 0.9884 1.5046 0.3606 0.121 Uiso calc R 1 1
H H3B 1.0201 1.4894 0.5481 0.121 Uiso calc R 1 1
C C4 0.8410(6) 1.5149(3) 0.5115(10) 0.096(2) Uani d . 1 1
H H4A 0.8291 1.4821 0.6093 0.115 Uiso calc R 1 1
H H4B 0.7979 1.4903 0.4197 0.115 Uiso calc R 1 1
C C5 0.7943(5) 1.5994(2) 0.5411(7) 0.0678(17) Uani d . 1 1
H H5A 0.7594 1.6216 0.4408 0.081 Uiso calc R 1 1
H H5B 0.7328 1.5999 0.6275 0.081 Uiso calc R 1 1
C C6 1.0370(4) 1.7749(2) 0.9067(6) 0.0480(12) Uani d . 1 1
H H6A 1.0773 1.7747 0.7984 0.058 Uiso calc R 1 1
C C7 1.0855(5) 1.7061(3) 1.0069(7) 0.0700(15) Uani d . 1 1
H H7A 1.0208 1.6825 1.0729 0.084 Uiso calc R 1 1
H H7B 1.1188 1.6650 0.9348 0.084 Uiso calc R 1 1
C C8 1.1810(7) 1.7386(4) 1.1141(11) 0.139(2) Uani d . 1 1
H H8A 1.1771 1.7136 1.2224 0.167 Uiso calc R 1 1
H H8B 1.2607 1.7279 1.0669 0.167 Uiso calc R 1 1
C C9 1.1626(7) 1.8212(4) 1.1282(9) 0.139(2) Uani d . 1 1
H H9A 1.2401 1.8488 1.1166 0.167 Uiso calc R 1 1
H H9B 1.1302 1.8334 1.2371 0.167 Uiso calc R 1 1
C C10 1.0791(5) 1.8495(2) 1.0034(8) 0.0702(17) Uani d . 1 1
H H10A 1.1195 1.8872 0.9301 0.084 Uiso calc R 1 1
H H10B 1.0099 1.8761 1.0544 0.084 Uiso calc R 1 1
C C11 0.9700(5) 1.9066(3) 0.5626(8) 0.0808(19) Uani d . 1 1
H H11A 0.9552 1.9478 0.4820 0.121 Uiso calc R 1 1
H H11B 1.0094 1.8619 0.5103 0.121 Uiso calc R 1 1
H H11C 1.0215 1.9274 0.6487 0.121 Uiso calc R 1 1
C C12 0.7793(6) 1.9460(2) 0.6916(10) 0.093(2) Uani d . 1 1
H H12A 0.7768 1.9877 0.6098 0.139 Uiso calc R 1 1
H H12B 0.8122 1.9669 0.7929 0.139 Uiso calc R 1 1
H H12C 0.6982 1.9263 0.7109 0.139 Uiso calc R 1 1

loop_
_atom_site_aniso_label
_atom_site_aniso_U_11
_atom_site_aniso_U_22
_atom_site_aniso_U_33
_atom_site_aniso_U_12
_atom_site_aniso_U_13
_atom_site_aniso_U_23
P1 0.0424(6) 0.0398(4) 0.0385(6) -0.0033(5) -0.0014(9) 0.0013(7)
O1 0.0381(18) 0.0585(16) 0.046(3) -0.0026(13) -0.0026(18) 0.0068(16)
N1 0.054(3) 0.0364(17) 0.035(2) -0.0031(17) 0.000(2) 0.0055(17)
N2 0.039(3) 0.057(2) 0.039(2) -0.0055(19) 0.006(2) -0.0082(19)
N3 0.060(3) 0.0419(19) 0.061(3) -0.0004(19) 0.010(2) 0.0020(16)
C1 0.058(3) 0.042(2) 0.037(3) 0.010(2) -0.002(3) 0.001(2)
C2 0.073(4) 0.060(3) 0.131(6) 0.006(3) 0.038(5) 0.004(4)
C3 0.112(6) 0.067(4) 0.122(6) 0.022(3) 0.016(6) -0.035(4)
C4 0.098(5) 0.051(3) 0.140(7) 0.007(3) -0.010(6) -0.012(3)
C5 0.057(4) 0.052(3) 0.095(5) -0.002(2) -0.006(3) -0.002(3)
C6 0.038(3) 0.050(3) 0.056(3) 0.000(2) -0.004(3) 0.001(2)
C7 0.068(4) 0.058(3) 0.085(4) 0.005(3) -0.017(4) 0.007(3)
C8 0.158(6) 0.107(3) 0.154(5) 0.012(4) -0.095(5) -0.004(3)
C9 0.158(6) 0.107(3) 0.154(5) 0.012(4) -0.095(5) -0.004(3)
C10 0.064(4) 0.047(3) 0.099(5) -0.007(2) -0.017(4) -0.016(3)
C11 0.086(5) 0.059(3) 0.097(5) -0.016(3) 0.005(4) 0.025(3)
C12 0.129(5) 0.052(3) 0.098(6) 0.015(3) 0.034(6) -0.001(4)

loop_
_atom_type_symbol
_atom_type_description
_atom_type_scat_dispersion_real
_atom_type_scat_dispersion_imag
_atom_type_scat_source
C C 0.0033 0.0016 'International Tables Vol C Tables 4.2.6.8 and 6.1.1.4'
H H 0.0000 0.0000 'International Tables Vol C Tables 4.2.6.8 and 6.1.1.4'
N N 0.0061 0.0033 'International Tables Vol C Tables 4.2.6.8 and 6.1.1.4'
O O 0.0106 0.0060 'International Tables Vol C Tables 4.2.6.8 and 6.1.1.4'
P P 0.1023 0.0942 'International Tables Vol C Tables 4.2.6.8 and 6.1.1.4'

loop_
_geom_angle_atom_site_label_1
_geom_angle_atom_site_label_2
_geom_angle_atom_site_label_3
_geom_angle
O1 P1 N1 119.06(19)
O1 P1 N2 108.3(2)
N1 P1 N2 104.78(19)
O1 P1 N3 109.13(18)
N1 P1 N3 101.13(19)
N2 P1 N3 114.55(18)
C1 N1 P1 120.9(3)
C1 N1 H1 106.5
P1 N1 H1 117.9
C6 N2 P1 126.8(3)
C6 N2 H2 116.2
P1 N2 H2 110.6
C11 N3 C12 114.1(4)
C11 N3 P1 124.1(3)
C12 N3 P1 117.8(3)
N1 C1 C2 113.0(4)
N1 C1 C5 114.6(4)
C2 C1 C5 103.3(4)
N1 C1 H1A 108.6
C2 C1 H1A 108.6
C5 C1 H1A 108.6
C1 C2 C3 105.7(4)
C1 C2 H2A 110.6
C3 C2 H2A 110.6
C1 C2 H2B 110.6
C3 C2 H2B 110.6
H2A C2 H2B 108.7
C4 C3 C2 107.3(4)
C4 C3 H3A 110.3
C2 C3 H3A 110.3
C4 C3 H3B 110.3
C2 C3 H3B 110.3
H3A C3 H3B 108.5
C3 C4 C5 106.6(4)
C3 C4 H4A 110.4
C5 C4 H4A 110.4
C3 C4 H4B 110.4
C5 C4 H4B 110.4
H4A C4 H4B 108.6
C1 C5 C4 104.4(4)
C1 C5 H5A 110.9
C4 C5 H5A 110.9
C1 C5 H5B 110.9
C4 C5 H5B 110.9
H5A C5 H5B 108.9
N2 C6 C7 113.0(4)
N2 C6 C10 113.9(4)
C7 C6 C10 103.7(4)
N2 C6 H6A 108.7
C7 C6 H6A 108.7
C10 C6 H6A 108.7
C8 C7 C6 106.9(4)
C8 C7 H7A 110.3
C6 C7 H7A 110.3
C8 C7 H7B 110.3
C6 C7 H7B 110.3
H7A C7 H7B 108.6
C9 C8 C7 108.1(6)
C9 C8 H8A 110.1
C7 C8 H8A 110.1
C9 C8 H8B 110.1
C7 C8 H8B 110.1
H8A C8 H8B 108.4
C8 C9 C10 110.9(6)
C8 C9 H9A 109.5
C10 C9 H9A 109.5
C8 C9 H9B 109.5
C10 C9 H9B 109.5
H9A C9 H9B 108.0
C9 C10 C6 106.4(4)
C9 C10 H10A 110.5
C6 C10 H10A 110.5
C9 C10 H10B 110.5
C6 C10 H10B 110.5
H10A C10 H10B 108.6
N3 C11 H11A 109.5
N3 C11 H11B 109.5
H11A C11 H11B 109.5
N3 C11 H11C 109.5
H11A C11 H11C 109.5
H11B C11 H11C 109.5
N3 C12 H12A 109.5
N3 C12 H12B 109.5
H12A C12 H12B 109.5
N3 C12 H12C 109.5
H12A C12 H12C 109.5
H12B C12 H12C 109.5

loop_
_geom_bond_atom_site_label_1
_geom_bond_atom_site_label_2
_geom_bond_distance
P1 O1 1.478(3)
P1 N1 1.619(4)
P1 N2 1.643(4)
P1 N3 1.653(4)
N1 C1 1.489(4)
N1 H1 0.8499
N2 C6 1.456(5)
N2 H2 0.8489
N3 C11 1.440(6)
N3 C12 1.451(6)
C1 C2 1.499(7)
C1 C5 1.515(6)
C1 H1A 0.9800
C2 C3 1.508(6)
C2 H2A 0.9700
C2 H2B 0.9700
C3 C4 1.480(8)
C3 H3A 0.9700
C3 H3B 0.9700
C4 C5 1.516(6)
C4 H4A 0.9700
C4 H4B 0.9700
C5 H5A 0.9700
C5 H5B 0.9700
C6 C7 1.500(6)
C6 C10 1.539(6)
C6 H6A 0.9800
C7 C8 1.463(8)
C7 H7A 0.9700
C7 H7B 0.9700
C8 C9 1.395(8)
C8 H8A 0.9700
C8 H8B 0.9700
C9 C10 1.441(7)
C9 H9A 0.9700
C9 H9B 0.9700
C10 H10A 0.9700
C10 H10B 0.9700
C11 H11A 0.9600
C11 H11B 0.9600
C11 H11C 0.9600
C12 H12A 0.9600
C12 H12B 0.9600
C12 H12C 0.9600

loop_
_geom_hbond_atom_site_label_D
_geom_hbond_atom_site_label_H
_geom_hbond_atom_site_label_A
_geom_hbond_site_symmetry_A
_geom_hbond_distance_DH
_geom_hbond_distance_HA
_geom_hbond_distance_DA
_geom_hbond_angle_DHA
_geom_hbond_publ_flag
N1 H1 O1 3_654 0.85 2.13 2.960(5) 167 y
N2 H2 O1 3_655 0.85 2.33 3.131(5) 158 y
C11 H11B N1 . 0.96 2.50 2.978(6) 110 n
C12 H12C O1 . 0.96 2.45 2.926(5) 111 n

loop_
_geom_torsion_atom_site_label_1
_geom_torsion_atom_site_label_2
_geom_torsion_atom_site_label_3
_geom_torsion_atom_site_label_4
_geom_torsion
O1 P1 N1 C1 -65.4(4)
N2 P1 N1 C1 55.8(4)
N3 P1 N1 C1 175.1(3)
O1 P1 N2 C6 -178.9(3)
N1 P1 N2 C6 53.0(4)
N3 P1 N2 C6 -56.8(4)
O1 P1 N3 C11 -169.5(4)
N1 P1 N3 C11 -43.2(4)
N2 P1 N3 C11 68.9(4)
O1 P1 N3 C12 34.3(5)
N1 P1 N3 C12 160.6(4)
N2 P1 N3 C12 -87.3(4)
P1 N1 C1 C2 -158.0(4)
P1 N1 C1 C5 84.1(5)
N1 C1 C2 C3 -157.2(5)
C5 C1 C2 C3 -32.8(6)
C1 C2 C3 C4 17.9(8)
C2 C3 C4 C5 4.3(8)
N1 C1 C5 C4 158.6(5)
C2 C1 C5 C4 35.2(6)
C3 C4 C5 C1 -24.6(7)
P1 N2 C6 C7 -138.0(4)
P1 N2 C6 C10 104.0(5)
N2 C6 C7 C8 -142.0(5)
C10 C6 C7 C8 -18.2(6)
C6 C7 C8 C9 20.8(8)
C7 C8 C9 C10 -14.8(9)
C8 C9 C10 C6 2.8(8)
N2 C6 C10 C9 132.9(5)
C7 C6 C10 C9 9.7(6)

loop_
_cod_related_entry_id
_cod_related_entry_database
_cod_related_entry_code
1 ChemSpider 30657257
